data_1570408
loop_
_publ_author_name
'Marrett, Joseph M.'
'Titi, Hatem M.'
'Teoh, Yong'
'Fri&#x161;&#x10d;i&#x107;, Tomislav'

_publ_section_title
;
 Supramolecular "baking powder": a hexameric halogen-bonded phosphonium
 salt cage encapsulates and functionalises small-molecule carbonyl
 compounds.
;
_journal_issue 1
_journal_name_full 'Chemical science'
_journal_page_first 298
_journal_page_last 306
_journal_paper_doi 10.1039/d2sc04615f
_journal_volume 15
_journal_year 2023
_chemical_formula_sum 'C23 H22 Br3 O P'
_chemical_formula_weight 585.10
_chemical_name_systematic '(dibromomethyl)triphenylphosphonium bromide cyclobutanone'
_space_group_crystal_system trigonal
_space_group_IT_number 148
_space_group_name_Hall '-R 3'
_space_group_name_H-M_alt 'R -3 :H'
_atom_sites_solution_hydrogens geom
_atom_sites_solution_primary iterative
_atom_sites_solution_secondary difmap
_audit_creation_method SHELXL-2017/1
_audit_update_record
;
2021-07-07 deposited with the CCDC.	2023-11-21 downloaded from the CCDC.
;
_cell_angle_alpha 90
_cell_angle_beta 90
_cell_angle_gamma 120
_cell_formula_units_Z 18
_cell_length_a 33.2157(4)
_cell_length_b 33.2157(4)
_cell_length_c 11.3174(2)
_cell_measurement_reflns_used 4242
_cell_measurement_temperature 298(2)
_cell_measurement_theta_max 72.485
_cell_measurement_theta_min 4.611
_cell_volume 10813.4(3)
_computing_cell_refinement 'Bruker APEX3'
_computing_data_collection 'Bruker APEX3'
_computing_data_reduction 'Bruker APEX3'
_computing_publication_material 'enCIFer 2020.2.0'
_computing_structure_refinement 'SHELXL-2017/1 (Sheldrick, 2017)'
_computing_structure_solution 'SHELXT 2014/5 (Sheldrick, 2014)'
_diffrn_ambient_temperature 298(2)
_diffrn_measured_fraction_theta_full 0.997
_diffrn_measured_fraction_theta_max 0.997
_diffrn_measurement_device_type 'Bruker AXS D8'
_diffrn_measurement_method '\f and \w scans'
_diffrn_radiation_type CuK\a
_diffrn_radiation_wavelength 1.54178
_diffrn_reflns_av_R_equivalents 0.0421
_diffrn_reflns_av_unetI/netI 0.0163
_diffrn_reflns_Laue_measured_fraction_full 0.997
_diffrn_reflns_Laue_measured_fraction_max 0.997
_diffrn_reflns_limit_h_max 40
_diffrn_reflns_limit_h_min -41
_diffrn_reflns_limit_k_max 41
_diffrn_reflns_limit_k_min -40
_diffrn_reflns_limit_l_max 13
_diffrn_reflns_limit_l_min -13
_diffrn_reflns_number 71483
_diffrn_reflns_point_group_measured_fraction_full 0.997
_diffrn_reflns_point_group_measured_fraction_max 0.997
_diffrn_reflns_theta_full 67.679
_diffrn_reflns_theta_max 72.485
_diffrn_reflns_theta_min 4.611
_exptl_absorpt_coefficient_mu 6.936
_exptl_absorpt_correction_T_max 0.7536
_exptl_absorpt_correction_T_min 0.4005
_exptl_absorpt_correction_type multi-scan
_exptl_absorpt_process_details 'Bruker AXScale'
_exptl_crystal_colour colorless
_exptl_crystal_density_diffrn 1.617
_exptl_crystal_density_method 'not measured'
_exptl_crystal_description block
_exptl_crystal_F_000 5184
_exptl_crystal_size_max 0.665
_exptl_crystal_size_mid 0.253
_exptl_crystal_size_min 0.070
_refine_diff_density_max 1.198
_refine_diff_density_min -0.569
_refine_diff_density_rms 0.087
_refine_ls_extinction_method none
_refine_ls_goodness_of_fit_ref 1.053
_refine_ls_hydrogen_treatment constr
_refine_ls_matrix_type full
_refine_ls_number_parameters 275
_refine_ls_number_reflns 4760
_refine_ls_number_restraints 30
_refine_ls_restrained_S_all 1.053
_refine_ls_R_factor_all 0.0356
_refine_ls_R_factor_gt 0.0316
_refine_ls_shift/su_max 0.003
_refine_ls_shift/su_mean 0.000
_refine_ls_structure_factor_coef Fsqd
_refine_ls_weighting_details 'w=1/[\s^2^(Fo^2^)+(0.0670P)^2^+17.8797P] where P=(Fo^2^+2Fc^2^)/3'
_refine_ls_weighting_scheme calc
_refine_ls_wR_factor_gt 0.0999
_refine_ls_wR_factor_ref 0.1052
_reflns_Friedel_coverage 0.000
_reflns_number_gt 4242
_reflns_number_total 4760
_reflns_threshold_expression 'I > 2\s(I)'
_cod_data_source_file d2sc04615f2.cif
_cod_data_source_block 1_cyclobutanone
_cod_depositor_comments 'Adding full bibliography for 1570391--1570408.cif.'
_cod_database_code 1570408
_shelx_shelxl_version_number 2017/1
_shelx_space_group_comment
;
The symmetry employed for this shelxl refinement is uniquely defined
by the following loop, which should always be used as a source of
symmetry information in preference to the above space-group names.
They are only intended as comments.
;
_shelx_estimated_absorpt_t_min 0.091
_shelx_estimated_absorpt_t_max 0.642

loop_
_space_group_symop_operation_xyz
'x, y, z'
'-y, x-y, z'
'-x+y, -x, z'
'x+2/3, y+1/3, z+1/3'
'-y+2/3, x-y+1/3, z+1/3'
'-x+y+2/3, -x+1/3, z+1/3'
'x+1/3, y+2/3, z+2/3'
'-y+1/3, x-y+2/3, z+2/3'
'-x+y+1/3, -x+2/3, z+2/3'
'-x, -y, -z'
'y, -x+y, -z'
'x-y, x, -z'
'-x+2/3, -y+1/3, -z+1/3'
'y+2/3, -x+y+1/3, -z+1/3'
'x-y+2/3, x+1/3, -z+1/3'
'-x+1/3, -y+2/3, -z+2/3'
'y+1/3, -x+y+2/3, -z+2/3'
'x-y+1/3, x+2/3, -z+2/3'

loop_
_atom_site_label
_atom_site_type_symbol
_atom_site_fract_x
_atom_site_fract_y
_atom_site_fract_z
_atom_site_U_iso_or_equiv
_atom_site_adp_type
_atom_site_occupancy
_atom_site_site_symmetry_order
_atom_site_calc_flag
_atom_site_refinement_flags_posn
_atom_site_refinement_flags_adp
_atom_site_refinement_flags_occupancy
_atom_site_disorder_assembly
_atom_site_disorder_group
Br01 Br 0.58870(2) 0.69571(2) 0.34965(3) 0.05393(12) Uani 1 1 d . . . . .
P1 P 0.58534(2) 0.74425(2) 0.58014(6) 0.04087(16) Uani 1 1 d . . . . .
C2 C 0.59309(10) 0.70247(9) 0.6632(2) 0.0465(6) Uani 1 1 d . . . . .
C3 C 0.56301(14) 0.68058(12) 0.7587(3) 0.0631(8) Uani 1 1 d . . . . .
H3 H 0.538438 0.685781 0.773440 0.076 Uiso 1 1 calc R U . . .
C5 C 0.60621(16) 0.64321(12) 0.8081(3) 0.0738(11) Uani 1 1 d . . . . .
H5 H 0.610603 0.623074 0.856407 0.089 Uiso 1 1 calc R U . . .
C4 C 0.57027(16) 0.65126(14) 0.8305(3) 0.0750(10) Uani 1 1 d . . . . .
H4 H 0.550688 0.636872 0.894507 0.090 Uiso 1 1 calc R U . . .
C6 C 0.63562(14) 0.66456(12) 0.7153(3) 0.0638(8) Uani 1 1 d . . . . .
H6 H 0.659866 0.658825 0.700916 0.077 Uiso 1 1 calc R U . . .
C8 C 0.61072(11) 0.79859(9) 0.6580(3) 0.0462(6) Uani 1 1 d . . . . .
C7 C 0.62959(12) 0.69473(11) 0.6425(3) 0.0534(7) Uani 1 1 d . . . . .
H7 H 0.649979 0.709602 0.580196 0.064 Uiso 1 1 calc R U . . .
C9 C 0.58803(14) 0.80107(13) 0.7593(3) 0.0621(8) Uani 1 1 d . . . . .
H9 H 0.560283 0.775466 0.783657 0.075 Uiso 1 1 calc R U . . .
C10 C 0.60748(17) 0.84234(16) 0.8232(4) 0.0761(11) Uani 1 1 d . . . . .
H10 H 0.592808 0.844361 0.891032 0.091 Uiso 1 1 calc R U . . .
C11 C 0.64784(17) 0.87969(14) 0.7867(4) 0.0805(13) Uani 1 1 d . . . . .
H11 H 0.660242 0.907373 0.828945 0.097 Uiso 1 1 calc R U . . .
C12 C 0.67017(15) 0.87709(13) 0.6899(4) 0.0774(11) Uani 1 1 d . . . . .
H12 H 0.697955 0.902989 0.667011 0.093 Uiso 1 1 calc R U . . .
C13 C 0.65237(12) 0.83625(11) 0.6232(3) 0.0601(8) Uani 1 1 d . . . . .
H13 H 0.668167 0.834531 0.557335 0.072 Uiso 1 1 calc R U . . .
C14 C 0.52441(10) 0.72293(10) 0.5585(2) 0.0490(6) Uani 1 1 d . . . . .
C15 C 0.50743(13) 0.75338(13) 0.5509(3) 0.0613(8) Uani 1 1 d . . . . .
H15 H 0.527395 0.785185 0.559488 0.074 Uiso 1 1 calc R U . . .
C16 C 0.46086(15) 0.73624(18) 0.5306(4) 0.0801(11) Uani 1 1 d . . . . .
H16 H 0.449246 0.756521 0.526197 0.096 Uiso 1 1 calc R U . . .
C17 C 0.43149(15) 0.6895(2) 0.5167(4) 0.0918(14) Uani 1 1 d . . . . .
H17 H 0.399991 0.678213 0.503716 0.110 Uiso 1 1 calc R U . . .
C18 C 0.44768(15) 0.65957(17) 0.5217(4) 0.0886(14) Uani 1 1 d . . . . .
H18 H 0.427292 0.627958 0.510974 0.106 Uiso 1 1 calc R U . . .
C19 C 0.49421(12) 0.67527(12) 0.5426(3) 0.0634(8) Uani 1 1 d . . . . .
H19 H 0.505252 0.654497 0.546064 0.076 Uiso 1 1 calc R U . . .
C20 C 0.61328(10) 0.75383(9) 0.4366(2) 0.0444(6) Uani 1 1 d . . . . .
H20 H 0.646781 0.766918 0.448028 0.053 Uiso 1 1 calc R U . . .
O1B O 0.49453(14) 0.71061(14) 0.9008(4) 0.1058(11) Uani 1 1 d . . . . .
Br21 Br 0.60270(2) 0.79773(2) 0.34679(3) 0.05374(12) Uani 1 1 d . . . . .
Br23 Br 0.60027(2) 0.87558(2) 0.17608(3) 0.06878(14) Uani 1 1 d . . . . .
C2B C 0.49483(19) 0.7042(2) 1.0030(5) 0.0961(14) Uani 1 1 d D . . . .
C3B C 0.4657(4) 0.6620(4) 1.0786(8) 0.133(3) Uani 0.713(10) 1 d D U P A 1
H3BA H 0.432593 0.650519 1.073776 0.160 Uiso 0.713(10) 1 calc R U P A 1
H3BB H 0.472624 0.637106 1.067881 0.160 Uiso 0.713(10) 1 calc R U P A 1
C4B C 0.4889(3) 0.6922(4) 1.1849(7) 0.112(3) Uani 0.713(10) 1 d D U P A 1
H4BA H 0.469998 0.702813 1.224527 0.134 Uiso 0.713(10) 1 calc R U P A 1
H4BB H 0.500982 0.678700 1.240650 0.134 Uiso 0.713(10) 1 calc R U P A 1
C5B C 0.5249(5) 0.7275(6) 1.1046(9) 0.170(7) Uani 0.713(10) 1 d D U P A 1
H5BA H 0.530624 0.758829 1.117609 0.204 Uiso 0.713(10) 1 calc R U P A 1
H5BB H 0.553786 0.726928 1.103814 0.204 Uiso 0.713(10) 1 calc R U P A 1
C3C C 0.4588(7) 0.6961(11) 1.0926(17) 0.133(3) Uani 0.287(10) 1 d D U P A 2
H3CA H 0.438240 0.663498 1.110784 0.160 Uiso 0.287(10) 1 calc R U P A 2
H3CB H 0.441184 0.711392 1.074403 0.160 Uiso 0.287(10) 1 calc R U P A 2
C5C C 0.5295(8) 0.7194(11) 1.098(2) 0.121(9) Uani 0.287(10) 1 d D U P A 2
H5CA H 0.556787 0.749469 1.083779 0.145 Uiso 0.287(10) 1 calc R U P A 2
H5CB H 0.538248 0.696527 1.118956 0.145 Uiso 0.287(10) 1 calc R U P A 2
C4C C 0.4965(10) 0.7214(14) 1.184(2) 0.147(8) Uani 0.287(10) 1 d D U P A 2
H4CA H 0.502820 0.752656 1.200678 0.177 Uiso 0.287(10) 1 calc R U P A 2
H4CB H 0.492299 0.703910 1.255553 0.177 Uiso 0.287(10) 1 calc R U P A 2

loop_
_atom_site_aniso_label
_atom_site_aniso_U_11
_atom_site_aniso_U_22
_atom_site_aniso_U_33
_atom_site_aniso_U_23
_atom_site_aniso_U_13
_atom_site_aniso_U_12
Br01 0.0671(2) 0.05387(18) 0.04430(18) -0.00803(12) -0.00069(12) 0.03289(15)
P1 0.0510(4) 0.0371(3) 0.0353(3) -0.0019(2) -0.0020(3) 0.0226(3)
C2 0.0623(16) 0.0389(13) 0.0379(13) -0.0029(10) -0.0041(11) 0.0251(12)
C3 0.080(2) 0.0620(19) 0.0485(16) 0.0095(14) 0.0076(15) 0.0367(17)
C5 0.106(3) 0.0546(18) 0.060(2) 0.0046(15) -0.023(2) 0.040(2)
C4 0.101(3) 0.066(2) 0.0498(18) 0.0186(16) 0.0058(18) 0.035(2)
C6 0.078(2) 0.0555(17) 0.066(2) -0.0050(15) -0.0181(17) 0.0401(17)
C8 0.0592(16) 0.0415(13) 0.0427(14) -0.0070(10) -0.0119(12) 0.0289(12)
C7 0.0642(18) 0.0481(15) 0.0487(16) -0.0025(12) -0.0056(13) 0.0287(14)
C9 0.078(2) 0.0639(19) 0.0522(17) -0.0137(14) -0.0076(15) 0.0418(18)
C10 0.107(3) 0.088(3) 0.061(2) -0.0329(19) -0.027(2) 0.069(3)
C11 0.108(3) 0.061(2) 0.089(3) -0.039(2) -0.052(3) 0.055(2)
C12 0.080(2) 0.0458(17) 0.095(3) -0.0167(18) -0.032(2) 0.0235(17)
C13 0.0646(19) 0.0485(16) 0.0632(19) -0.0067(14) -0.0120(15) 0.0252(14)
C14 0.0529(15) 0.0528(15) 0.0398(13) -0.0017(11) -0.0003(11) 0.0254(13)
C15 0.0662(19) 0.068(2) 0.0568(18) 0.0005(15) -0.0035(15) 0.0388(17)
C16 0.072(2) 0.111(3) 0.075(2) 0.003(2) -0.0056(19) 0.060(3)
C17 0.057(2) 0.127(4) 0.083(3) 0.002(3) -0.011(2) 0.039(3)
C18 0.065(2) 0.084(3) 0.078(3) -0.002(2) -0.011(2) 0.007(2)
C19 0.0619(19) 0.0547(17) 0.0614(19) -0.0019(14) -0.0021(15) 0.0200(15)
C20 0.0532(14) 0.0442(13) 0.0380(13) 0.0013(10) -0.0012(11) 0.0260(12)
O1B 0.121(3) 0.111(3) 0.094(3) 0.006(2) 0.003(2) 0.065(2)
Br21 0.0602(2) 0.05332(18) 0.04627(19) 0.00681(12) -0.00180(12) 0.02733(14)
Br23 0.0651(2) 0.0868(3) 0.0632(2) 0.01976(17) 0.00187(15) 0.0444(2)
C2B 0.086(3) 0.131(4) 0.075(3) 0.002(3) 0.003(2) 0.057(3)
C3B 0.148(7) 0.158(8) 0.108(5) 0.026(6) 0.009(5) 0.087(6)
C4B 0.121(6) 0.158(8) 0.076(4) -0.001(5) -0.004(4) 0.085(6)
C5B 0.136(9) 0.191(12) 0.102(8) -0.020(8) -0.018(8) 0.021(9)
C3C 0.148(7) 0.158(8) 0.108(5) 0.026(6) 0.009(5) 0.087(6)
C5C 0.131(15) 0.160(17) 0.129(18) 0.001(14) -0.033(14) 0.115(14)
C4C 0.152(14) 0.175(15) 0.130(14) 0.013(13) -0.006(12) 0.093(13)

loop_
_atom_type_symbol
_atom_type_description
_atom_type_scat_dispersion_real
_atom_type_scat_dispersion_imag
_atom_type_scat_source
C C 0.0181 0.0091 'International Tables Vol C Tables 4.2.6.8 and 6.1.1.4'
H H 0.0000 0.0000 'International Tables Vol C Tables 4.2.6.8 and 6.1.1.4'
Br Br -0.6763 1.2805 'International Tables Vol C Tables 4.2.6.8 and 6.1.1.4'
O O 0.0492 0.0322 'International Tables Vol C Tables 4.2.6.8 and 6.1.1.4'
P P 0.2955 0.4335 'International Tables Vol C Tables 4.2.6.8 and 6.1.1.4'

loop_
_geom_angle_atom_site_label_1
_geom_angle_atom_site_label_2
_geom_angle_atom_site_label_3
_geom_angle
_geom_angle_site_symmetry_1
_geom_angle_site_symmetry_3
_geom_angle_publ_flag
C8 P1 C14 109.49(14) . . ?
C8 P1 C2 110.03(13) . . ?
C14 P1 C2 109.58(14) . . ?
C8 P1 C20 108.71(14) . . ?
C14 P1 C20 108.83(13) . . ?
C2 P1 C20 110.18(13) . . ?
C7 C2 C3 119.9(3) . . ?
C7 C2 P1 122.2(2) . . ?
C3 C2 P1 117.6(2) . . ?
C4 C3 C2 119.3(4) . . ?
C4 C3 H3 120.3 . . ?
C2 C3 H3 120.3 . . ?
C6 C5 C4 120.5(3) . . ?
C6 C5 H5 119.8 . . ?
C4 C5 H5 119.8 . . ?
C5 C4 C3 120.4(4) . . ?
C5 C4 H4 119.8 . . ?
C3 C4 H4 119.8 . . ?
C5 C6 C7 120.5(4) . . ?
C5 C6 H6 119.7 . . ?
C7 C6 H6 119.7 . . ?
C13 C8 C9 120.5(3) . . ?
C13 C8 P1 121.7(2) . . ?
C9 C8 P1 117.8(2) . . ?
C2 C7 C6 119.4(3) . . ?
C2 C7 H7 120.3 . . ?
C6 C7 H7 120.3 . . ?
C10 C9 C8 119.1(4) . . ?
C10 C9 H9 120.5 . . ?
C8 C9 H9 120.5 . . ?
C11 C10 C9 120.2(4) . . ?
C11 C10 H10 119.9 . . ?
C9 C10 H10 119.9 . . ?
C12 C11 C10 120.7(3) . . ?
C12 C11 H11 119.6 . . ?
C10 C11 H11 119.6 . . ?
C11 C12 C13 121.4(4) . . ?
C11 C12 H12 119.3 . . ?
C13 C12 H12 119.3 . . ?
C8 C13 C12 118.1(4) . . ?
C8 C13 H13 120.9 . . ?
C12 C13 H13 120.9 . . ?
C15 C14 C19 119.7(3) . . ?
C15 C14 P1 120.7(2) . . ?
C19 C14 P1 119.5(3) . . ?
C16 C15 C14 119.5(4) . . ?
C16 C15 H15 120.2 . . ?
C14 C15 H15 120.2 . . ?
C17 C16 C15 120.3(4) . . ?
C17 C16 H16 119.8 . . ?
C15 C16 H16 119.8 . . ?
C18 C17 C16 120.8(4) . . ?
C18 C17 H17 119.6 . . ?
C16 C17 H17 119.6 . . ?
C17 C18 C19 120.8(4) . . ?
C17 C18 H18 119.6 . . ?
C19 C18 H18 119.6 . . ?
C18 C19 C14 118.8(4) . . ?
C18 C19 H19 120.6 . . ?
C14 C19 H19 120.6 . . ?
P1 C20 Br01 110.73(14) . . ?
P1 C20 Br21 109.27(14) . . ?
Br01 C20 Br21 109.61(13) . . ?
P1 C20 H20 109.1 . . ?
Br01 C20 H20 109.1 . . ?
Br21 C20 H20 109.1 . . ?
O1B C2B C5B 137.9(8) . . ?
O1B C2B C5C 137.3(13) . . ?
O1B C2B C3C 128.6(10) . . ?
C5C C2B C3C 89.0(12) . . ?
O1B C2B C3B 131.7(7) . . ?
C5B C2B C3B 89.8(7) . . ?
C4B C3B C2B 87.6(7) . . ?
C4B C3B H3BA 114.1 . . ?
C2B C3B H3BA 114.1 . . ?
C4B C3B H3BB 114.1 . . ?
C2B C3B H3BB 114.1 . . ?
H3BA C3B H3BB 111.2 . . ?
C5B C4B C3B 88.8(7) . . ?
C5B C4B H4BA 113.8 . . ?
C3B C4B H4BA 113.8 . . ?
C5B C4B H4BB 113.8 . . ?
C3B C4B H4BB 113.8 . . ?
H4BA C4B H4BB 111.1 . . ?
C2B C5B C4B 89.7(7) . . ?
C2B C5B H5BA 113.7 . . ?
C4B C5B H5BA 113.7 . . ?
C2B C5B H5BB 113.7 . . ?
C4B C5B H5BB 113.7 . . ?
H5BA C5B H5BB 110.9 . . ?
C2B C3C C4C 89.7(14) . . ?
C2B C3C H3CA 113.7 . . ?
C4C C3C H3CA 113.7 . . ?
C2B C3C H3CB 113.7 . . ?
C4C C3C H3CB 113.7 . . ?
H3CA C3C H3CB 110.9 . . ?
C2B C5C C4C 91.4(13) . . ?
C2B C5C H5CA 113.4 . . ?
C4C C5C H5CA 113.4 . . ?
C2B C5C H5CB 113.4 . . ?
C4C C5C H5CB 113.4 . . ?
H5CA C5C H5CB 110.7 . . ?
C5C C4C C3C 87.6(14) . . ?
C5C C4C H4CA 114.1 . . ?
C3C C4C H4CA 114.1 . . ?
C5C C4C H4CB 114.1 . . ?
C3C C4C H4CB 114.1 . . ?
H4CA C4C H4CB 111.2 . . ?

loop_
_geom_bond_atom_site_label_1
_geom_bond_atom_site_label_2
_geom_bond_distance
_geom_bond_site_symmetry_2
_geom_bond_publ_flag
Br01 C20 1.946(3) . ?
P1 C8 1.796(3) . ?
P1 C14 1.796(3) . ?
P1 C2 1.798(3) . ?
P1 C20 1.818(3) . ?
C2 C7 1.380(4) . ?
C2 C3 1.403(4) . ?
C3 C4 1.379(5) . ?
C3 H3 0.9300 . ?
C5 C6 1.366(6) . ?
C5 C4 1.371(6) . ?
C5 H5 0.9300 . ?
C4 H4 0.9300 . ?
C6 C7 1.387(4) . ?
C6 H6 0.9300 . ?
C8 C13 1.379(5) . ?
C8 C9 1.396(5) . ?
C7 H7 0.9300 . ?
C9 C10 1.391(5) . ?
C9 H9 0.9300 . ?
C10 C11 1.358(7) . ?
C10 H10 0.9300 . ?
C11 C12 1.350(7) . ?
C11 H11 0.9300 . ?
C12 C13 1.399(5) . ?
C12 H12 0.9300 . ?
C13 H13 0.9300 . ?
C14 C15 1.385(5) . ?
C14 C19 1.399(4) . ?
C15 C16 1.374(5) . ?
C15 H15 0.9300 . ?
C16 C17 1.369(7) . ?
C16 H16 0.9300 . ?
C17 C18 1.346(8) . ?
C17 H17 0.9300 . ?
C18 C19 1.382(6) . ?
C18 H18 0.9300 . ?
C19 H19 0.9300 . ?
C20 Br21 1.948(3) . ?
C20 H20 0.9800 . ?
O1B C2B 1.176(6) . ?
C2B C5B 1.465(10) . ?
C2B C5C 1.471(16) . ?
C2B C3C 1.486(17) . ?
C2B C3B 1.509(11) . ?
C3B C4B 1.507(13) . ?
C3B H3BA 0.9700 . ?
C3B H3BB 0.9700 . ?
C4B C5B 1.493(14) . ?
C4B H4BA 0.9700 . ?
C4B H4BB 0.9700 . ?
C5B H5BA 0.9700 . ?
C5B H5BB 0.9700 . ?
C3C C4C 1.51(2) . ?
C3C H3CA 0.9700 . ?
C3C H3CB 0.9700 . ?
C5C C4C 1.48(2) . ?
C5C H5CA 0.9700 . ?
C5C H5CB 0.9700 . ?
C4C H4CA 0.9700 . ?
C4C H4CB 0.9700 . ?
